data_2235989
loop_
_publ_author_name
'Mafud, Ana C.'

_publ_section_title
;
 Potassium morpholine-4-carbodithioate monohydrate
;
_journal_coeditor_code SU2446
_journal_issue 8
_journal_name_full 'Acta Crystallographica Section E'
_journal_page_first m1025
_journal_paper_doi 10.1107/S1600536812029613
_journal_volume 68
_journal_year 2012
_chemical_formula_iupac 'K +, C5 H8 N1 O S2 -, H2 O'
_chemical_formula_moiety 'K +, C5 H8 N1 O S2 -, H2 O'
_chemical_formula_sum 'C5 H10 K N O2 S2'
_chemical_formula_weight 219.36
_chemical_name_systematic
;
Potassium morpholine-4-carbodithioate monohydrate
;
_space_group_IT_number 14
_symmetry_cell_setting monoclinic
_symmetry_space_group_name_Hall '-P 2ybc'
_symmetry_space_group_name_H-M 'P 1 21/c 1'
_atom_sites_solution_hydrogens geom
_atom_sites_solution_primary direct
_atom_sites_solution_secondary difmap
_audit_creation_method 'WinGX routine CIF_UPDATE'
_cell_angle_alpha 90
_cell_angle_beta 108.994(10)
_cell_angle_gamma 90
_cell_formula_units_Z 4
_cell_length_a 6.7235(10)
_cell_length_b 17.260(4)
_cell_length_c 8.1904(10)
_cell_measurement_reflns_used 16
_cell_measurement_temperature 290(2)
_cell_measurement_theta_max 18.27
_cell_measurement_theta_min 9.79
_cell_volume 898.7(3)
_computing_cell_refinement 'CAD-4 EXPRESS (Enraf--Nonius, 1994)'
_computing_data_collection 'CAD-4 EXPRESS (Enraf--Nonius, 1994)'
_computing_data_reduction 'XCAD4 (Harms & Wocadlo, 1995)'
_computing_molecular_graphics 'ORTEP-3 for Windows (Farrugia, 1997)'
_computing_publication_material 'WinGX (Farrugia, 1999)'
_computing_structure_refinement 'SHELXL97 (Sheldrick, 2008)'
_computing_structure_solution 'SIR92 (Altomare <i>et al.</i>, 1994)'
_diffrn_ambient_temperature 290(2)
_diffrn_measured_fraction_theta_full 1
_diffrn_measured_fraction_theta_max 1
_diffrn_measurement_device_type 'Enraf--Nonius TurboCAD-4'
_diffrn_measurement_method 'non-profiled omega/2theta'
_diffrn_radiation_monochromator graphite
_diffrn_radiation_type MoK\a
_diffrn_radiation_wavelength 0.71073
_diffrn_reflns_av_R_equivalents 0.0267
_diffrn_reflns_limit_h_max 8
_diffrn_reflns_limit_h_min -9
_diffrn_reflns_limit_k_max 24
_diffrn_reflns_limit_k_min 0
_diffrn_reflns_limit_l_max 11
_diffrn_reflns_limit_l_min 0
_diffrn_reflns_number 2779
_diffrn_reflns_theta_full 25
_diffrn_reflns_theta_max 29.96
_diffrn_reflns_theta_min 2.36
_diffrn_standards_decay_% 10
_diffrn_standards_interval_time 120
_diffrn_standards_number 3
_exptl_absorpt_coefficient_mu 1.007
_exptl_absorpt_correction_T_max 0.8176
_exptl_absorpt_correction_T_min 0.5118
_exptl_absorpt_correction_type refdelf
_exptl_absorpt_process_details '(Walker & Stuart, 1983)'
_exptl_crystal_colour colourless
_exptl_crystal_density_diffrn 1.621
_exptl_crystal_density_method 'not measured'
_exptl_crystal_description prism
_exptl_crystal_F_000 456
_exptl_crystal_size_max 0.45
_exptl_crystal_size_mid 0.3
_exptl_crystal_size_min 0.2
_refine_diff_density_max 0.495
_refine_diff_density_min -0.614
_refine_ls_extinction_method none
_refine_ls_goodness_of_fit_ref 1.013
_refine_ls_hydrogen_treatment mixed
_refine_ls_matrix_type full
_refine_ls_number_parameters 106
_refine_ls_number_reflns 2618
_refine_ls_number_restraints 3
_refine_ls_restrained_S_all 1.013
_refine_ls_R_factor_all 0.116
_refine_ls_R_factor_gt 0.0473
_refine_ls_shift/su_max 0
_refine_ls_shift/su_mean 0
_refine_ls_structure_factor_coef Fsqd
_refine_ls_weighting_details 'calc w=1/[\s^2^(Fo^2^)+(0.0644P)^2^] where P=(Fo^2^+2Fc^2^)/3'
_refine_ls_weighting_scheme calc
_refine_ls_wR_factor_ref 0.1295
_reflns_number_gt 1615
_reflns_number_total 2618
_reflns_threshold_expression I>2sigma(I)
_cod_data_source_file su2446.cif
_cod_data_source_block I
_cod_original_sg_symbol_H-M 'P 21/c'
_cod_database_code 2235989
_cod_database_fobs_code 2235989

loop_
_symmetry_equiv_pos_site_id
_symmetry_equiv_pos_as_xyz
1 x,y,z
2 -x,1/2+y,1/2-z
3 -x,-y,-z
4 x,1/2-y,1/2+z

loop_
_atom_site_aniso_label
_atom_site_aniso_U_11
_atom_site_aniso_U_22
_atom_site_aniso_U_33
_atom_site_aniso_U_12
_atom_site_aniso_U_13
_atom_site_aniso_U_23
K1 0.0408(4) 0.0356(4) 0.0341(4) -0.0006(3) 0.0130(3) -0.0026(3)
S1 0.0383(4) 0.0207(3) 0.0366(4) -0.0060(3) 0.0116(3) -0.0032(3)
S2 0.0297(4) 0.0270(4) 0.0454(5) 0.0033(3) 0.0141(3) -0.0004(3)
O1 0.0370(12) 0.0220(10) 0.0551(15) 0.0040(9) 0.0210(11) -0.0031(10)
O2 0.0444(15) 0.0393(14) 0.0546(17) 0.0006(12) 0.0018(13) 0.0048(13)
N1 0.0270(12) 0.0204(11) 0.0339(14) -0.0009(9) 0.0142(10) -0.0035(10)
C1 0.0313(14) 0.0203(13) 0.0231(14) -0.0011(11) 0.0124(11) -0.0031(11)
C2 0.0310(15) 0.0205(13) 0.0400(18) -0.0044(11) 0.0164(14) -0.0021(12)
C3 0.0356(17) 0.0278(15) 0.0381(18) -0.0040(12) 0.0140(14) -0.0072(13)
C4 0.0326(16) 0.0267(15) 0.051(2) 0.0004(12) 0.0218(15) -0.0025(14)
C5 0.0267(14) 0.0255(14) 0.0349(16) -0.0005(11) 0.0108(13) -0.0004(12)

loop_
_atom_site_type_symbol
_atom_site_label
_atom_site_fract_x
_atom_site_fract_y
_atom_site_fract_z
_atom_site_U_iso_or_equiv
_atom_site_thermal_displace_type
_atom_site_calc_flag
_atom_site_refinement_flags
_atom_site_occupancy
K K1 -0.28085(12) 0.24637(4) 0.48217(9) 0.0366(2) Uani d . 1.000
S S1 -0.06278(13) -0.16683(4) 0.69255(11) 0.0320(2) Uani d . 1.000
S S2 0.36659(13) -0.09853(4) 0.80129(12) 0.0336(3) Uani d . 1.000
O O1 -0.1501(4) 0.13219(12) 0.7743(3) 0.0366(7) Uani d . 1.000
O O2 -0.5955(4) 0.27515(16) 0.1617(4) 0.0496(9) Uani d D 1.000
N N1 0.0172(4) -0.01514(13) 0.7295(3) 0.0261(7) Uani d . 1.000
C C1 0.1003(5) -0.08662(15) 0.7399(4) 0.0240(8) Uani d . 1.000
C C2 0.1460(5) 0.05521(16) 0.7583(4) 0.0293(9) Uani d . 1.000
C C3 0.0660(5) 0.11438(18) 0.8574(4) 0.0334(10) Uani d . 1.000
C C4 -0.2719(5) 0.06303(18) 0.7624(5) 0.0348(10) Uani d . 1.000
C C5 -0.2096(4) 0.00131(17) 0.6581(4) 0.0289(8) Uani d . 1.000
H H1O -0.682(6) 0.3070(18) 0.093(5) 0.0740 Uiso d D 1.000
H H2A 0.14220 0.07690 0.64810 0.0350 Uiso c R 1.000
H H2B 0.29080 0.04230 0.82250 0.0350 Uiso c R 1.000
H H2O -0.645(7) 0.2294(12) 0.154(6) 0.0740 Uiso d D 1.000
H H3A 0.08450 0.09460 0.97230 0.0400 Uiso c R 1.000
H H3B 0.14850 0.16140 0.86940 0.0400 Uiso c R 1.000
H H4A -0.41980 0.07520 0.70910 0.0420 Uiso c R 1.000
H H4B -0.25230 0.04350 0.87770 0.0420 Uiso c R 1.000
H H5A -0.28850 -0.04570 0.65890 0.0350 Uiso c R 1.000
H H5B -0.24380 0.01850 0.53940 0.0350 Uiso c R 1.000

loop_
_atom_type_symbol
_atom_type_description
_atom_type_scat_dispersion_real
_atom_type_scat_dispersion_imag
_atom_type_scat_source
C C 0.0033 0.0016 'International Tables Vol C Tables 4.2.6.8 and 6.1.1.4'
H H 0 0 'International Tables Vol C Tables 4.2.6.8 and 6.1.1.4'
N N 0.0061 0.0033 'International Tables Vol C Tables 4.2.6.8 and 6.1.1.4'
O O 0.0106 0.006 'International Tables Vol C Tables 4.2.6.8 and 6.1.1.4'
S S 0.1246 0.1234 'International Tables Vol C Tables 4.2.6.8 and 6.1.1.4'
K K 0.2009 0.2494 'International Tables Vol C Tables 4.2.6.8 and 6.1.1.4'

loop_
_geom_angle_atom_site_label_1
_geom_angle_atom_site_label_2
_geom_angle_atom_site_label_3
_geom_angle_site_symmetry_1
_geom_angle_site_symmetry_3
_geom_angle
_geom_angle_publ_flag
O1 K1 O2 . . 142.34(8) no
S1 K1 O1 2_556 . 72.85(5) no
S2 K1 O1 2_556 . 99.11(5) no
S1 K1 O1 3_556 . 90.44(6) no
S2 K1 O1 3_556 . 89.55(5) no
O1 K1 O1 . 4_554 147.70(8) no
O1 K1 O2 . 4_555 66.04(8) no
S1 K1 O2 2_556 . 142.49(6) no
S2 K1 O2 2_556 . 98.33(6) no
S1 K1 O2 3_556 . 94.95(6) no
S2 K1 O2 3_556 . 65.49(6) no
O1 K1 O2 4_554 . 67.68(8) no
O2 K1 O2 . 4_555 92.48(9) no
S1 K1 S2 2_556 2_556 53.28(3) no
S1 K1 S1 2_556 3_556 97.59(3) no
S1 K1 S2 2_556 3_556 145.67(4) no
S1 K1 O1 2_556 4_554 83.26(5) no
S1 K1 O2 2_556 4_555 94.72(6) no
S1 K1 S2 3_556 2_556 143.59(3) no
S2 K1 S2 2_556 3_556 161.01(4) no
S2 K1 O1 2_556 4_554 82.85(5) no
S2 K1 O2 2_556 4_555 64.28(6) no
S1 K1 S2 3_556 3_556 52.27(3) no
S1 K1 O1 3_556 4_554 71.17(5) no
S1 K1 O2 3_556 4_555 148.77(6) no
S2 K1 O1 3_556 4_554 98.84(5) no
S2 K1 O2 3_556 4_555 104.89(6) no
O1 K1 O2 4_554 4_555 139.03(8) no
K1 S1 C1 2_546 . 87.47(11) no
K1 S1 C1 3_556 . 87.09(11) no
K1 S1 K1 2_546 3_556 76.09(3) no
K1 S2 C1 2_546 . 84.71(10) no
K1 S2 C1 3_556 . 87.73(10) no
K1 S2 K1 2_546 3_556 74.95(2) no
K1 O1 C3 . . 120.77(19) no
K1 O1 C4 . . 118.7(2) no
K1 O1 K1 . 4_555 85.98(6) no
C3 O1 C4 . . 108.9(2) no
K1 O1 C3 4_555 . 108.72(17) no
K1 O1 C4 4_555 . 110.7(2) no
K1 O2 K1 . 4_554 89.96(8) no
K1 O2 H2O 4_554 . 100(3) no
K1 O2 H2O . . 94(3) no
H1O O2 H2O . . 112(4) no
K1 O2 H1O . . 149(2) no
K1 O2 H1O 4_554 . 101(3) no
C1 N1 C5 . . 123.9(3) no
C2 N1 C5 . . 112.7(2) no
C1 N1 C2 . . 122.6(3) no
S1 C1 N1 . . 120.0(3) no
S2 C1 N1 . . 120.2(2) no
S1 C1 S2 . . 119.81(16) no
N1 C2 C3 . . 110.6(3) no
O1 C3 C2 . . 112.1(3) no
O1 C4 C5 . . 111.7(3) no
N1 C5 C4 . . 110.7(3) no
N1 C2 H2A . . 110.00 no
N1 C2 H2B . . 109.00 no
C3 C2 H2A . . 109.00 no
C3 C2 H2B . . 110.00 no
H2A C2 H2B . . 108.00 no
O1 C3 H3A . . 109.00 no
O1 C3 H3B . . 109.00 no
C2 C3 H3A . . 109.00 no
C2 C3 H3B . . 109.00 no
H3A C3 H3B . . 108.00 no
O1 C4 H4A . . 109.00 no
O1 C4 H4B . . 109.00 no
C5 C4 H4A . . 109.00 no
C5 C4 H4B . . 109.00 no
H4A C4 H4B . . 108.00 no
N1 C5 H5A . . 110.00 no
N1 C5 H5B . . 110.00 no
C4 C5 H5A . . 109.00 no
C4 C5 H5B . . 109.00 no
H5A C5 H5B . . 108.00 no

loop_
_geom_bond_atom_site_label_1
_geom_bond_atom_site_label_2
_geom_bond_site_symmetry_2
_geom_bond_distance
_geom_bond_publ_flag
K1 O1 . 3.002(2) no
K1 O2 . 2.828(3) no
K1 S1 2_556 3.2670(13) no
K1 S2 2_556 3.3630(13) no
K1 S1 3_556 3.3797(14) no
K1 S2 3_556 3.3708(13) no
K1 O1 4_554 3.007(3) no
K1 O2 4_555 2.967(3) no
S1 C1 . 1.730(3) no
S2 C1 . 1.707(4) no
O1 C3 . 1.423(4) no
O1 C4 . 1.433(4) no
O2 H2O . 0.85(3) no
O2 H1O . 0.86(4) no
N1 C2 . 1.465(4) no
N1 C1 . 1.346(4) no
N1 C5 . 1.472(4) no
C2 C3 . 1.508(4) no
C4 C5 . 1.508(5) no
C2 H2A . 0.9700 no
C2 H2B . 0.9700 no
C3 H3A . 0.9700 no
C3 H3B . 0.9700 no
C4 H4A . 0.9700 no
C4 H4B . 0.9700 no
C5 H5A . 0.9700 no
C5 H5B . 0.9700 no

loop_
_geom_hbond_atom_site_label_D
_geom_hbond_atom_site_label_H
_geom_hbond_atom_site_label_A
_geom_hbond_site_symmetry_A
_geom_hbond_distance_DH
_geom_hbond_distance_HA
_geom_hbond_distance_DA
_geom_hbond_angle_DHA
_geom_hbond_publ_flag
O2 H1O S1 2_455 0.86(4) 2.45(4) 3.219(3) 149(3) yes
O2 H2O S1 3_456 0.85(3) 2.87(5) 3.462(3) 129(4) yes

loop_
_geom_torsion_atom_site_label_1
_geom_torsion_atom_site_label_2
_geom_torsion_atom_site_label_3
_geom_torsion_atom_site_label_4
_geom_torsion_site_symmetry_1
_geom_torsion_site_symmetry_3
_geom_torsion_site_symmetry_4
_geom_torsion
_geom_torsion_publ_flag
O2 K1 O1 C3 . . . 142.4(2) no
O2 K1 O1 C4 . . . 3.2(3) no
O2 K1 O1 K1 . . 4_555 -108.20(12) no
S1 K1 O1 C3 2_556 . . -54.13(19) no
S1 K1 O1 C4 2_556 . . 166.7(2) no
S1 K1 O1 K1 2_556 . 4_555 55.30(5) no
S2 K1 O1 C3 2_556 . . -101.0(2) no
S2 K1 O1 C4 2_556 . . 119.8(2) no
S2 K1 O1 K1 2_556 . 4_555 8.40(6) no
S1 K1 O1 C3 3_556 . . 43.7(2) no
S1 K1 O1 C4 3_556 . . -95.5(2) no
S1 K1 O1 K1 3_556 . 4_555 153.11(5) no
S2 K1 O1 C3 3_556 . . 96.0(2) no
S2 K1 O1 C4 3_556 . . -43.2(2) no
S2 K1 O1 K1 3_556 . 4_555 -154.62(6) no
O1 K1 O1 C3 4_554 . . -10.0(3) no
O1 K1 O1 C4 4_554 . . -149.2(2) no
O1 K1 O1 K1 4_554 . 4_555 99.41(13) no
O2 K1 O1 C3 4_555 . . -157.5(2) no
O2 K1 O1 C4 4_555 . . 63.4(2) no
O2 K1 O1 K1 4_555 . 4_555 -48.08(8) no
O1 K1 O2 K1 . . 4_554 -113.36(12) no
S1 K1 O2 K1 2_556 . 4_554 93.11(11) no
S2 K1 O2 K1 2_556 . 4_554 129.81(6) no
S1 K1 O2 K1 3_556 . 4_554 -16.20(6) no
S2 K1 O2 K1 3_556 . 4_554 -60.59(5) no
O1 K1 O2 K1 4_554 . 4_554 51.11(7) no
O2 K1 O2 K1 4_555 . 4_554 -165.83(8) no
O1 K1 S1 C1 . 2_556 2_556 -136.36(13) no
O1 K1 S1 K1 . 2_556 4_555 -48.73(6) no
O2 K1 S1 C1 . 2_556 2_556 27.08(16) no
O2 K1 S1 K1 . 2_556 4_555 114.71(11) no
O1 K1 S2 C1 . 2_556 2_556 81.34(12) no
O1 K1 S2 K1 . 2_556 4_555 -7.73(6) no
O2 K1 S2 C1 . 2_556 2_556 -132.18(12) no
O2 K1 S2 K1 . 2_556 4_555 138.75(7) no
O1 K1 S1 C1 . 3_556 3_556 69.70(12) no
O1 K1 S1 K1 . 3_556 4_554 157.81(5) no
O2 K1 S1 C1 . 3_556 3_556 -72.98(12) no
O2 K1 S1 K1 . 3_556 4_554 15.13(6) no
O1 K1 S2 C1 . 3_556 3_556 -71.26(12) no
O1 K1 S2 K1 . 3_556 4_554 -156.39(6) no
O2 K1 S2 C1 . 3_556 3_556 137.86(12) no
O2 K1 S2 K1 . 3_556 4_554 52.73(7) no
O1 K1 O1 K1 . 4_554 4_554 111.73(12) no
O1 K1 O1 C3 . 4_554 4_554 -9.5(2) no
O1 K1 O1 C4 . 4_554 4_554 -129.1(2) no
O2 K1 O1 K1 . 4_554 4_554 -50.45(8) no
O2 K1 O1 C3 . 4_554 4_554 -171.6(2) no
O2 K1 O1 C4 . 4_554 4_554 68.8(2) no
O1 K1 O2 K1 . 4_555 4_555 52.11(7) no
O2 K1 O2 K1 . 4_555 4_555 -159.92(8) no
K1 S1 C1 S2 2_546 . . 39.50(18) no
K1 S1 C1 N1 2_546 . . -140.0(2) no
K1 S1 C1 S2 3_556 . . -36.69(18) no
K1 S1 C1 N1 3_556 . . 143.8(2) no
K1 S2 C1 S1 2_546 . . -38.31(18) no
K1 S2 C1 N1 2_546 . . 141.2(3) no
K1 S2 C1 S1 3_556 . . 36.78(18) no
K1 S2 C1 N1 3_556 . . -143.7(2) no
K1 O1 C3 C2 . . . -81.8(3) no
C4 O1 C3 C2 . . . 60.9(3) no
K1 O1 C3 C2 4_555 . . -178.43(19) no
K1 O1 C4 C5 . . . 82.8(3) no
C3 O1 C4 C5 . . . -60.7(3) no
K1 O1 C4 C5 4_555 . . 179.8(2) no
C2 N1 C1 S1 . . . -176.4(2) no
C2 N1 C1 S2 . . . 4.1(4) no
C5 N1 C1 S1 . . . -8.1(4) no
C5 N1 C1 S2 . . . 172.4(2) no
C1 N1 C2 C3 . . . -140.7(3) no
C5 N1 C2 C3 . . . 49.8(3) no
C1 N1 C5 C4 . . . 140.7(3) no
C2 N1 C5 C4 . . . -50.0(3) no
N1 C2 C3 O1 . . . -55.7(3) no
O1 C4 C5 N1 . . . 55.5(3) no
